data_2300673
loop_
_publ_author_name
'Borisov, Artem S.'
'Siidra, Oleg I.'
'Kovrugin, Vadim M.'
'Golov, Andrey A.'
'Depmeier, Wulf'
'Nazarchuk, Evgeny V.'
'Holzheid, Astrid'

_publ_section_title
;
 Expanding the family of mineral-like anhydrous alkali copper sulfate
 framework structures: new phases, topological analysis and evaluation of
 ion migration potentialities
;
_journal_coeditor_code IU5009
_journal_issue 1
_journal_name_full 'Journal of Applied Crystallography'
_journal_page_first 237
_journal_page_last 250
_journal_paper_doi 10.1107/S1600576720015824
_journal_volume 54
_journal_year 2021
_chemical_formula_sum 'Cu K0.67 O5.33 S1.33'
_chemical_formula_weight 217.69
_space_group_crystal_system monoclinic
_space_group_IT_number 15
_space_group_name_Hall '-C 2yc'
_space_group_name_H-M_alt 'C 1 2/c 1'
_audit_creation_method SHELXL-2018/3
_cell_angle_alpha 90
_cell_angle_beta 112.4500(10)
_cell_angle_gamma 90
_cell_formula_units_Z 24
_cell_length_a 13.6088(5)
_cell_length_b 11.9627(5)
_cell_length_c 17.0791(7)
_cell_measurement_reflns_used 2344
_cell_measurement_temperature 296(2)
_cell_measurement_theta_max 27.999
_cell_measurement_theta_min 2.581
_cell_volume 2569.72(18)
_computing_structure_refinement 'SHELXL-2018/3 (Sheldrick, 2018)'
_diffrn_ambient_temperature 296(2)
_diffrn_measured_fraction_theta_full 0.998
_diffrn_measured_fraction_theta_max 0.998
_diffrn_measurement_device_type 'Bruker APEX 2 Duo'
_diffrn_radiation_type MoK\a
_diffrn_radiation_wavelength 0.71073
_diffrn_reflns_av_R_equivalents 0.0282
_diffrn_reflns_av_unetI/netI 0.0244
_diffrn_reflns_Laue_measured_fraction_full 0.998
_diffrn_reflns_Laue_measured_fraction_max 0.998
_diffrn_reflns_limit_h_max 17
_diffrn_reflns_limit_h_min -17
_diffrn_reflns_limit_k_max 15
_diffrn_reflns_limit_k_min -15
_diffrn_reflns_limit_l_max 21
_diffrn_reflns_limit_l_min -22
_diffrn_reflns_number 12218
_diffrn_reflns_point_group_measured_fraction_full 0.998
_diffrn_reflns_point_group_measured_fraction_max 0.998
_diffrn_reflns_theta_full 25.242
_diffrn_reflns_theta_max 27.999
_diffrn_reflns_theta_min 2.581
_exptl_absorpt_coefficient_mu 6.316
_exptl_crystal_density_diffrn 3.376
_exptl_crystal_description prism
_exptl_crystal_F_000 2536
_refine_diff_density_max 1.401
_refine_diff_density_min -1.326
_refine_diff_density_rms 0.110
_refine_ls_extinction_coef 0.00040(4)
_refine_ls_extinction_expression Fc^*^=kFc[1+0.001xFc^2^\l^3^/sin(2\q)]^-1/4^
_refine_ls_extinction_method 'SHELXL-2018/3 (Sheldrick 2018)'
_refine_ls_goodness_of_fit_ref 1.027
_refine_ls_hydrogen_treatment undef
_refine_ls_matrix_type full
_refine_ls_number_parameters 231
_refine_ls_number_reflns 3093
_refine_ls_number_restraints 0
_refine_ls_restrained_S_all 1.027
_refine_ls_R_factor_all 0.0278
_refine_ls_R_factor_gt 0.0234
_refine_ls_shift/su_max 0.000
_refine_ls_shift/su_mean 0.000
_refine_ls_structure_factor_coef Fsqd
_refine_ls_weighting_details 'w=1/[\s^2^(Fo^2^)+(0.0307P)^2^+6.8205P] where P=(Fo^2^+2Fc^2^)/3'
_refine_ls_weighting_scheme calc
_refine_ls_wR_factor_gt 0.0587
_refine_ls_wR_factor_ref 0.0609
_reflns_Friedel_coverage 0.000
_reflns_number_gt 2746
_reflns_number_total 3093
_reflns_threshold_expression 'I > 2\s(I)'
_cod_data_source_file iu5009sup1.cif
_cod_data_source_block K2Cu3SO44
_cod_depositor_comments 'Adding full bibliography for 2300673--2300674.cif.'
_cod_original_sg_symbol_H-M 'C 2/c'
_cod_database_code 2300673
_cod_database_fobs_code 2300673
_shelx_shelxl_version_number 2018/3
_shelx_space_group_comment
;
The symmetry employed for this shelxl refinement is uniquely defined
by the following loop, which should always be used as a source of
symmetry information in preference to the above space-group names.
They are only intended as comments.
;

loop_
_space_group_symop_operation_xyz
'x, y, z'
'-x, y, -z+1/2'
'x+1/2, y+1/2, z'
'-x+1/2, y+1/2, -z+1/2'
'-x, -y, -z'
'x, -y, z-1/2'
'-x+1/2, -y+1/2, -z'
'x+1/2, -y+1/2, z-1/2'

loop_
_atom_site_label
_atom_site_type_symbol
_atom_site_fract_x
_atom_site_fract_y
_atom_site_fract_z
_atom_site_U_iso_or_equiv
_atom_site_adp_type
_atom_site_occupancy
_atom_site_site_symmetry_order
_atom_site_calc_flag
_atom_site_refinement_flags_posn
_atom_site_refinement_flags_adp
_atom_site_refinement_flags_occupancy
_atom_site_disorder_assembly
_atom_site_disorder_group
Cu1 Cu 0.18027(3) 0.37478(2) 0.37549(2) 0.01083(9) Uani 1 1 d . . . . .
Cu2 Cu 0.000000 0.000000 0.500000 0.01035(11) Uani 1 2 d S . P . .
Cu3 Cu 0.21091(3) -0.11938(2) 0.38223(2) 0.01233(9) Uani 1 1 d . . . . .
Cu4 Cu 0.500000 0.17223(4) 0.250000 0.02095(13) Uani 1 2 d S T P . .
S1 S 0.15707(5) 0.12584(5) 0.43030(4) 0.00891(13) Uani 1 1 d . . . . .
S2 S 0.25976(5) 0.62829(5) 0.42973(4) 0.00921(13) Uani 1 1 d . . . . .
S3 S 0.39868(5) 0.35893(5) 0.32593(4) 0.01143(13) Uani 1 1 d . . . . .
S4 S 0.07333(5) 0.45584(5) 0.17289(4) 0.01247(14) Uani 1 1 d . . . . .
K1 K 0.48159(6) 0.16244(5) 0.47511(4) 0.02471(15) Uani 1 1 d . . . . .
K2 K 0.32922(9) 0.63841(6) 0.26592(6) 0.0442(2) Uani 1 1 d . . . . .
O1 O 0.44236(14) 0.45639(15) 0.38073(11) 0.0130(4) Uani 1 1 d . . . . .
O2 O 0.13143(15) 0.21999(15) 0.36936(12) 0.0145(4) Uani 1 1 d . . . . .
O3 O 0.32584(16) 0.29510(16) 0.35344(13) 0.0205(4) Uani 1 1 d . . . . .
O4 O 0.23614(15) 0.52527(15) 0.37897(12) 0.0139(4) Uani 1 1 d . . . . .
O5 O 0.07879(16) 0.12492(14) 0.47042(13) 0.0153(4) Uani 1 1 d . . . . .
O6 O 0.21119(16) 0.62686(15) 0.49384(13) 0.0148(4) Uani 1 1 d . . . . .
O7 O 0.20966(16) 0.71908(15) 0.36657(12) 0.0163(4) Uani 1 1 d . . . . .
O8 O 0.14523(15) 0.02496(15) 0.37808(13) 0.0162(4) Uani 1 1 d . . . . .
O9 O 0.48903(17) 0.28597(16) 0.32932(13) 0.0199(4) Uani 1 1 d . . . . .
O10 O 0.11225(17) 0.37378(16) 0.24151(14) 0.0209(5) Uani 1 1 d . . . . .
O11 O 0.26564(15) 0.13447(15) 0.49377(13) 0.0165(4) Uani 1 1 d . . . . .
O12 O 0.34385(18) 0.40389(16) 0.24056(13) 0.0206(4) Uani 1 1 d . . . . .
O13 O 0.13710(17) 0.45542(19) 0.12049(14) 0.0256(5) Uani 1 1 d . . . . .
O14 O 0.37427(15) 0.64563(16) 0.46935(14) 0.0193(4) Uani 1 1 d . . . . .
O15 O -0.03675(16) 0.43245(19) 0.11633(14) 0.0260(5) Uani 1 1 d . . . . .
O16 O 0.07908(19) 0.57047(16) 0.20782(14) 0.0252(5) Uani 1 1 d . . . . .

loop_
_atom_site_aniso_label
_atom_site_aniso_U_11
_atom_site_aniso_U_22
_atom_site_aniso_U_33
_atom_site_aniso_U_23
_atom_site_aniso_U_13
_atom_site_aniso_U_12
Cu1 0.01413(16) 0.00772(15) 0.01048(17) 0.00070(11) 0.00450(13) -0.00134(11)
Cu2 0.0139(2) 0.0104(2) 0.0073(2) -0.00205(16) 0.00475(17) -0.00380(16)
Cu3 0.02120(17) 0.00811(15) 0.00734(17) 0.00014(11) 0.00507(13) 0.00284(12)
Cu4 0.0423(3) 0.0084(2) 0.0185(3) 0.000 0.0187(2) 0.000
S1 0.0122(3) 0.0062(3) 0.0090(3) 0.0004(2) 0.0048(2) 0.0000(2)
S2 0.0128(3) 0.0072(3) 0.0081(3) -0.0001(2) 0.0045(2) 0.0006(2)
S3 0.0180(3) 0.0088(3) 0.0068(3) -0.0008(2) 0.0040(2) -0.0030(2)
S4 0.0155(3) 0.0104(3) 0.0129(3) -0.0006(2) 0.0070(3) 0.0012(2)
K1 0.0364(4) 0.0189(3) 0.0179(3) 0.0045(2) 0.0093(3) 0.0024(3)
K2 0.0934(7) 0.0227(3) 0.0372(5) 0.0092(3) 0.0480(5) 0.0136(4)
O1 0.0190(9) 0.0122(8) 0.0071(9) -0.0031(7) 0.0043(7) -0.0034(7)
O2 0.0198(9) 0.0100(8) 0.0130(10) 0.0029(7) 0.0055(8) -0.0017(7)
O3 0.0242(10) 0.0179(10) 0.0177(11) 0.0025(8) 0.0060(9) -0.0091(8)
O4 0.0218(9) 0.0090(8) 0.0127(10) -0.0020(7) 0.0084(8) -0.0015(7)
O5 0.0218(10) 0.0131(9) 0.0157(10) -0.0028(7) 0.0124(8) -0.0039(7)
O6 0.0195(9) 0.0166(9) 0.0092(10) 0.0004(7) 0.0066(8) 0.0012(7)
O7 0.0291(11) 0.0092(8) 0.0098(10) 0.0018(7) 0.0066(8) 0.0039(8)
O8 0.0203(9) 0.0112(8) 0.0164(11) -0.0041(7) 0.0062(8) 0.0016(7)
O9 0.0312(11) 0.0126(9) 0.0167(11) -0.0022(8) 0.0100(9) 0.0045(8)
O10 0.0253(11) 0.0146(9) 0.0233(12) 0.0049(8) 0.0100(9) 0.0021(8)
O11 0.0138(9) 0.0159(9) 0.0168(11) 0.0005(8) 0.0024(8) -0.0007(7)
O12 0.0357(12) 0.0153(9) 0.0072(10) 0.0002(8) 0.0042(9) 0.0000(9)
O13 0.0249(11) 0.0346(12) 0.0230(12) 0.0045(10) 0.0154(10) 0.0078(9)
O14 0.0125(9) 0.0178(9) 0.0253(12) -0.0041(8) 0.0047(8) -0.0005(7)
O15 0.0188(10) 0.0371(13) 0.0203(12) -0.0031(10) 0.0052(9) -0.0044(9)
O16 0.0409(13) 0.0120(9) 0.0224(12) -0.0036(8) 0.0118(10) 0.0030(9)

loop_
_atom_type_symbol
_atom_type_description
_atom_type_scat_dispersion_real
_atom_type_scat_dispersion_imag
_atom_type_scat_source
O O 0.0106 0.0060 'International Tables Vol C Tables 4.2.6.8 and 6.1.1.4'
S S 0.1246 0.1234 'International Tables Vol C Tables 4.2.6.8 and 6.1.1.4'
K K 0.2009 0.2494 'International Tables Vol C Tables 4.2.6.8 and 6.1.1.4'
Cu Cu 0.3201 1.2651 'International Tables Vol C Tables 4.2.6.8 and 6.1.1.4'

loop_
_geom_angle_atom_site_label_1
_geom_angle_atom_site_label_2
_geom_angle_atom_site_label_3
_geom_angle
_geom_angle_site_symmetry_1
_geom_angle_site_symmetry_3
_geom_angle_publ_flag
O4 Cu1 O2 176.17(8) . . ?
O4 Cu1 O11 92.45(8) . 7_556 ?
O2 Cu1 O11 88.90(8) . 7_556 ?
O4 Cu1 O10 92.45(8) . . ?
O2 Cu1 O10 86.41(8) . . ?
O11 Cu1 O10 174.25(8) 7_556 . ?
O4 Cu1 O15 93.20(8) . 2 ?
O2 Cu1 O15 90.50(8) . 2 ?
O11 Cu1 O15 84.47(8) 7_556 2 ?
O10 Cu1 O15 92.26(8) . 2 ?
O4 Cu1 O3 92.10(7) . . ?
O2 Cu1 O3 84.13(7) . . ?
O11 Cu1 O3 100.17(7) 7_556 . ?
O10 Cu1 O3 82.65(8) . . ?
O15 Cu1 O3 172.80(8) 2 . ?
O4 Cu1 K2 130.14(6) . 4_545 ?
O2 Cu1 K2 46.63(6) . 4_545 ?
O11 Cu1 K2 125.06(5) 7_556 4_545 ?
O10 Cu1 K2 52.84(5) . 4_545 ?
O15 Cu1 K2 119.24(7) 2 4_545 ?
O3 Cu1 K2 53.57(5) . 4_545 ?
O4 Cu1 K1 112.90(6) . 7_556 ?
O2 Cu1 K1 70.65(6) . 7_556 ?
O11 Cu1 K1 50.10(5) 7_556 7_556 ?
O10 Cu1 K1 124.88(6) . 7_556 ?
O15 Cu1 K1 41.16(6) 2 7_556 ?
O3 Cu1 K1 139.67(5) . 7_556 ?
K2 Cu1 K1 116.375(18) 4_545 7_556 ?
O1 Cu2 O1 180.0 7_556 3_445 ?
O1 Cu2 O5 88.67(8) 7_556 5_556 ?
O1 Cu2 O5 91.33(8) 3_445 5_556 ?
O1 Cu2 O5 91.33(8) 7_556 . ?
O1 Cu2 O5 88.67(8) 3_445 . ?
O5 Cu2 O5 180.0 5_556 . ?
O1 Cu2 O14 89.85(7) 7_556 7_556 ?
O1 Cu2 O14 90.15(7) 3_445 7_556 ?
O5 Cu2 O14 78.85(7) 5_556 7_556 ?
O5 Cu2 O14 101.15(7) . 7_556 ?
O1 Cu2 O14 90.15(7) 7_556 3_445 ?
O1 Cu2 O14 89.85(7) 3_445 3_445 ?
O5 Cu2 O14 101.15(7) 5_556 3_445 ?
O5 Cu2 O14 78.85(7) . 3_445 ?
O14 Cu2 O14 180.00(12) 7_556 3_445 ?
O8 Cu3 O7 154.22(8) . 1_545 ?
O8 Cu3 O12 81.51(9) . 4_545 ?
O7 Cu3 O12 90.81(8) 1_545 4_545 ?
O8 Cu3 O6 97.54(8) . 7_556 ?
O7 Cu3 O6 94.31(8) 1_545 7_556 ?
O12 Cu3 O6 169.46(9) 4_545 7_556 ?
O8 Cu3 O13 93.40(8) . 4_545 ?
O7 Cu3 O13 110.36(9) 1_545 4_545 ?
O12 Cu3 O13 84.21(9) 4_545 4_545 ?
O6 Cu3 O13 85.38(8) 7_556 4_545 ?
O8 Cu3 K2 47.19(6) . 4_545 ?
O7 Cu3 K2 134.76(6) 1_545 4_545 ?
O12 Cu3 K2 44.77(6) 4_545 4_545 ?
O6 Cu3 K2 128.12(5) 7_556 4_545 ?
O13 Cu3 K2 64.99(6) 4_545 4_545 ?
O8 Cu3 K1 120.00(6) . 5_656 ?
O7 Cu3 K1 84.72(6) 1_545 5_656 ?
O12 Cu3 K1 123.60(7) 4_545 5_656 ?
O6 Cu3 K1 48.01(6) 7_556 5_656 ?
O13 Cu3 K1 46.55(6) 4_545 5_656 ?
K2 Cu3 K1 110.68(2) 4_545 5_656 ?
O16 Cu4 O16 102.11(13) 4_545 3_545 ?
O16 Cu4 O9 88.82(9) 4_545 . ?
O16 Cu4 O9 152.96(9) 3_545 . ?
O16 Cu4 O9 152.96(9) 4_545 2_655 ?
O16 Cu4 O9 88.82(9) 3_545 2_655 ?
O9 Cu4 O9 92.39(12) . 2_655 ?
O16 Cu4 K1 50.83(7) 4_545 . ?
O16 Cu4 K1 126.46(7) 3_545 . ?
O9 Cu4 K1 45.55(6) . . ?
O9 Cu4 K1 137.85(6) 2_655 . ?
O16 Cu4 K1 126.46(7) 4_545 2_655 ?
O16 Cu4 K1 50.83(7) 3_545 2_655 ?
O9 Cu4 K1 137.85(6) . 2_655 ?
O9 Cu4 K1 45.55(6) 2_655 2_655 ?
K1 Cu4 K1 176.60(2) . 2_655 ?
O11 S1 O5 111.18(12) . . ?
O11 S1 O8 110.62(11) . . ?
O5 S1 O8 110.18(11) . . ?
O11 S1 O2 111.51(11) . . ?
O5 S1 O2 108.35(11) . . ?
O8 S1 O2 104.80(12) . . ?
O11 S1 K2 107.70(9) . 4_545 ?
O5 S1 K2 140.80(9) . 4_545 ?
O8 S1 K2 58.56(8) . 4_545 ?
O2 S1 K2 50.70(8) . 4_545 ?
O14 S2 O4 110.33(11) . . ?
O14 S2 O6 111.03(12) . . ?
O4 S2 O6 111.59(11) . . ?
O14 S2 O7 110.06(12) . . ?
O4 S2 O7 104.24(11) . . ?
O6 S2 O7 109.39(11) . . ?
O14 S2 K2 77.61(9) . . ?
O4 S2 K2 66.24(8) . . ?
O6 S2 K2 170.95(9) . . ?
O7 S2 K2 63.85(8) . . ?
O12 S3 O3 111.19(12) . . ?
O12 S3 O1 105.73(11) . . ?
O3 S3 O1 111.59(12) . . ?
O12 S3 O9 110.67(12) . . ?
O3 S3 O9 109.38(12) . . ?
O1 S3 O9 108.21(12) . . ?
O12 S3 K1 156.42(9) . . ?
O3 S3 K1 57.28(8) . . ?
O1 S3 K1 97.82(8) . . ?
O9 S3 K1 61.55(8) . . ?
O12 S3 K2 51.86(8) . . ?
O3 S3 K2 116.72(9) . . ?
O1 S3 K2 55.29(8) . . ?
O9 S3 K2 133.90(9) . . ?
K1 S3 K2 150.25(3) . . ?
O10 S4 O15 111.45(13) . . ?
O10 S4 O13 111.65(13) . . ?
O15 S4 O13 106.94(13) . . ?
O10 S4 O16 110.49(13) . . ?
O15 S4 O16 108.94(13) . . ?
O13 S4 O16 107.20(13) . . ?
O10 S4 K1 171.82(9) . 4 ?
O15 S4 K1 76.72(9) . 4 ?
O13 S4 K1 64.07(9) . 4 ?
O16 S4 K1 65.88(9) . 4 ?
O10 S4 K1 113.35(9) . 8_455 ?
O15 S4 K1 51.40(9) . 8_455 ?
O13 S4 K1 58.30(9) . 8_455 ?
O16 S4 K1 136.08(9) . 8_455 ?
K1 S4 K1 70.99(2) 4 8_455 ?
O15 K1 O3 125.53(7) 8_556 . ?
O15 K1 O9 173.37(7) 8_556 . ?
O3 K1 O9 49.51(6) . . ?
O15 K1 O5 87.12(6) 8_556 7_556 ?
O3 K1 O5 61.51(6) . 7_556 ?
O9 K1 O5 86.38(6) . 7_556 ?
O15 K1 O14 108.16(7) 8_556 5_666 ?
O3 K1 O14 91.11(6) . 5_666 ?
O9 K1 O14 69.15(6) . 5_666 ?
O5 K1 O14 56.76(6) 7_556 5_666 ?
O15 K1 O13 48.73(6) 8_556 8_556 ?
O3 K1 O13 171.46(7) . 8_556 ?
O9 K1 O13 135.50(6) . 8_556 ?
O5 K1 O13 110.31(6) 7_556 8_556 ?
O14 K1 O13 85.72(6) 5_666 8_556 ?
O15 K1 O6 106.37(6) 8_556 3_545 ?
O3 K1 O6 127.42(6) . 3_545 ?
O9 K1 O6 78.05(6) . 3_545 ?
O5 K1 O6 119.23(6) 7_556 3_545 ?
O14 K1 O6 62.80(5) 5_666 3_545 ?
O13 K1 O6 57.65(6) 8_556 3_545 ?
O15 K1 O13 85.88(7) 8_556 4_545 ?
O3 K1 O13 88.13(6) . 4_545 ?
O9 K1 O13 97.88(6) . 4_545 ?
O5 K1 O13 135.69(6) 7_556 4_545 ?
O14 K1 O13 163.02(6) 5_666 4_545 ?
O13 K1 O13 97.21(6) 8_556 4_545 ?
O6 K1 O13 104.70(6) 3_545 4_545 ?
O15 K1 O11 57.26(6) 8_556 . ?
O3 K1 O11 70.17(6) . . ?
O9 K1 O11 118.99(6) . . ?
O5 K1 O11 70.65(5) 7_556 . ?
O14 K1 O11 126.58(6) 5_666 . ?
O13 K1 O11 105.50(6) 8_556 . ?
O6 K1 O11 161.95(6) 3_545 . ?
O13 K1 O11 68.86(6) 4_545 . ?
O15 K1 O16 130.82(6) 8_556 4_545 ?
O3 K1 O16 67.84(6) . 4_545 ?
O9 K1 O16 53.64(5) . 4_545 ?
O5 K1 O16 128.78(6) 7_556 4_545 ?
O14 K1 O16 119.33(6) 5_666 4_545 ?
O13 K1 O16 120.57(6) 8_556 4_545 ?
O6 K1 O16 85.66(6) 3_545 4_545 ?
O13 K1 O16 45.23(6) 4_545 4_545 ?
O11 K1 O16 99.61(6) . 4_545 ?
O15 K1 S3 147.23(5) 8_556 . ?
O3 K1 S3 25.86(4) . . ?
O9 K1 S3 26.57(4) . . ?
O5 K1 S3 64.93(4) 7_556 . ?
O14 K1 S3 71.59(5) 5_666 . ?
O13 K1 S3 155.52(5) 8_556 . ?
O6 K1 S3 102.31(4) 3_545 . ?
O13 K1 S3 101.95(5) 4_545 . ?
O11 K1 S3 95.60(4) . . ?
O16 K1 S3 66.36(4) 4_545 . ?
O15 K1 O15 100.29(6) 8_556 4_545 ?
O3 K1 O15 110.71(6) . 4_545 ?
O9 K1 O15 86.11(6) . 4_545 ?
O5 K1 O15 171.74(6) 7_556 4_545 ?
O14 K1 O15 123.14(6) 5_666 4_545 ?
O13 K1 O15 77.57(6) 8_556 4_545 ?
O6 K1 O15 62.35(5) 3_545 4_545 ?
O13 K1 O15 42.47(6) 4_545 4_545 ?
O11 K1 O15 110.26(5) . 4_545 ?
O16 K1 O15 43.14(5) 4_545 4_545 ?
S3 K1 O15 106.90(4) . 4_545 ?
O2 K2 O12 100.04(6) 4 . ?
O2 K2 O1 127.17(6) 4 . ?
O12 K2 O1 47.55(5) . . ?
O2 K2 O8 48.46(5) 4 4 ?
O12 K2 O8 51.93(6) . 4 ?
O1 K2 O8 90.97(5) . 4 ?
O2 K2 O10 58.67(6) 4 4 ?
O12 K2 O10 153.83(7) . 4 ?
O1 K2 O10 130.98(7) . 4 ?
O8 K2 O10 106.56(6) 4 4 ?
O2 K2 O7 134.78(6) 4 . ?
O12 K2 O7 119.76(6) . . ?
O1 K2 O7 96.82(5) . . ?
O8 K2 O7 155.07(7) 4 . ?
O10 K2 O7 86.02(6) 4 . ?
O2 K2 O3 60.91(6) 4 4 ?
O12 K2 O3 125.98(7) . 4 ?
O1 K2 O3 167.90(7) . 4 ?
O8 K2 O3 89.84(6) 4 4 ?
O10 K2 O3 60.00(6) 4 4 ?
O7 K2 O3 77.75(6) . 4 ?
O2 K2 O4 165.29(7) 4 . ?
O12 K2 O4 74.10(6) . . ?
O1 K2 O4 58.67(5) . . ?
O8 K2 O4 122.85(6) 4 . ?
O10 K2 O4 130.25(6) 4 . ?
O7 K2 O4 46.38(5) . . ?
O3 K2 O4 111.20(6) 4 . ?
O2 K2 O16 110.43(7) 4 . ?
O12 K2 O16 80.47(6) . . ?
O1 K2 O16 103.77(6) . . ?
O8 K2 O16 94.21(6) 4 . ?
O10 K2 O16 119.56(6) 4 . ?
O7 K2 O16 60.95(6) . . ?
O3 K2 O16 64.13(6) 4 . ?
O4 K2 O16 55.71(6) . . ?
O2 K2 S2 160.80(5) 4 . ?
O12 K2 S2 98.77(5) . . ?
O1 K2 S2 69.63(4) . . ?
O8 K2 S2 149.34(5) 4 . ?
O10 K2 S2 104.07(5) 4 . ?
O7 K2 S2 27.19(4) . . ?
O3 K2 S2 104.35(5) 4 . ?
O4 K2 S2 26.60(4) . . ?
O16 K2 S2 69.10(4) . . ?
O2 K2 O14 149.60(6) 4 . ?
O12 K2 O14 100.96(6) . . ?
O1 K2 O14 58.43(5) . . ?
O8 K2 O14 149.37(6) 4 . ?
O10 K2 O14 94.36(6) 4 . ?
O7 K2 O14 45.30(5) . . ?
O3 K2 O14 120.31(6) 4 . ?
O4 K2 O14 44.58(5) . . ?
O16 K2 O14 94.57(6) . . ?
S2 K2 O14 25.63(4) . . ?
O2 K2 S1 24.72(4) 4 4 ?
O12 K2 S1 77.05(5) . 4 ?
O1 K2 S1 114.14(4) . 4 ?
O8 K2 S1 25.26(4) 4 4 ?
O10 K2 S1 83.29(5) 4 4 ?
O7 K2 S1 146.42(5) . 4 ?
O3 K2 S1 69.32(4) 4 4 ?
O4 K2 S1 143.27(5) . 4 ?
O16 K2 S1 97.56(5) . 4 ?
S2 K2 S1 166.60(4) . 4 ?
O14 K2 S1 167.17(5) . 4 ?
S3 O1 Cu2 141.16(12) . 3 ?
S3 O1 K2 100.43(9) . . ?
Cu2 O1 K2 113.39(8) 3 . ?
S1 O2 Cu1 134.23(12) . . ?
S1 O2 K2 104.59(9) . 4_545 ?
Cu1 O2 K2 102.14(8) . 4_545 ?
S3 O3 Cu1 123.67(12) . . ?
S3 O3 K1 96.86(10) . . ?
Cu1 O3 K1 123.44(8) . . ?
S3 O3 K2 119.96(11) . 4_545 ?
Cu1 O3 K2 86.83(6) . 4_545 ?
K1 O3 K2 106.69(7) . 4_545 ?
S2 O4 Cu1 142.03(13) . . ?
S2 O4 K2 87.16(8) . . ?
Cu1 O4 K2 130.73(8) . . ?
S1 O5 Cu2 132.28(11) . . ?
S1 O5 K1 118.82(9) . 7_556 ?
Cu2 O5 K1 108.89(8) . 7_556 ?
S2 O6 Cu3 125.81(12) . 7_556 ?
S2 O6 K1 130.60(11) . 3_455 ?
Cu3 O6 K1 103.19(8) 7_556 3_455 ?
S2 O7 Cu3 129.91(12) . 1_565 ?
S2 O7 K2 88.96(9) . . ?
Cu3 O7 K2 115.28(8) 1_565 . ?
S1 O8 Cu3 140.15(13) . . ?
S1 O8 K2 96.18(9) . 4_545 ?
Cu3 O8 K2 104.00(8) . 4_545 ?
S3 O9 Cu4 131.08(13) . . ?
S3 O9 K1 91.87(10) . . ?
Cu4 O9 K1 105.84(8) . . ?
S4 O10 Cu1 137.49(12) . . ?
S4 O10 K2 128.93(12) . 4_545 ?
Cu1 O10 K2 92.19(7) . 4_545 ?
S1 O11 Cu1 129.59(13) . 7_556 ?
S1 O11 K1 131.37(12) . . ?
Cu1 O11 K1 99.00(7) 7_556 . ?
S3 O12 Cu3 148.79(14) . 4 ?
S3 O12 K2 104.38(10) . . ?
Cu3 O12 K2 106.36(8) 4 . ?
S4 O13 Cu3 140.40(14) . 4 ?
S4 O13 K1 96.57(11) . 8_455 ?
Cu3 O13 K1 99.30(8) 4 8_455 ?
S4 O13 K1 90.46(10) . 4 ?
Cu3 O13 K1 127.34(9) 4 4 ?
K1 O13 K1 82.79(6) 8_455 4 ?
S2 O14 Cu2 123.71(11) . 3 ?
S2 O14 K1 136.57(11) . 5_666 ?
Cu2 O14 K1 99.65(7) 3 5_666 ?
S2 O14 K2 76.76(9) . . ?
Cu2 O14 K2 92.40(7) 3 . ?
K1 O14 K2 101.19(7) 5_666 . ?
S4 O15 Cu1 138.74(14) . 2 ?
S4 O15 K1 104.09(11) . 8_455 ?
Cu1 O15 K1 108.40(9) 2 8_455 ?
S4 O15 K1 78.36(9) . 4 ?
Cu1 O15 K1 131.68(9) 2 4 ?
K1 O15 K1 79.71(6) 8_455 4 ?
S4 O16 Cu4 141.08(15) . 3_455 ?
S4 O16 K1 88.29(10) . 4 ?
Cu4 O16 K1 100.32(8) 3_455 4 ?
S4 O16 K2 103.94(11) . . ?
Cu4 O16 K2 113.18(8) 3_455 . ?
K1 O16 K2 93.63(6) 4 . ?

loop_
_geom_bond_atom_site_label_1
_geom_bond_atom_site_label_2
_geom_bond_distance
_geom_bond_site_symmetry_2
_geom_bond_publ_flag
Cu1 O4 1.9463(18) . ?
Cu1 O2 1.9566(18) . ?
Cu1 O11 2.070(2) 7_556 ?
Cu1 O10 2.116(2) . ?
Cu1 O15 2.126(2) 2 ?
Cu1 O3 2.355(2) . ?
Cu1 K2 3.6887(8) 4_545 ?
Cu1 K1 3.9817(8) 7_556 ?
Cu2 O1 1.9536(18) 7_556 ?
Cu2 O1 1.9536(18) 3_445 ?
Cu2 O5 2.0129(18) 5_556 ?
Cu2 O5 2.0129(18) . ?
Cu2 O14 2.3564(19) 7_556 ?
Cu2 O14 2.3564(19) 3_445 ?
Cu3 O8 1.9331(18) . ?
Cu3 O7 1.9500(18) 1_545 ?
Cu3 O12 1.959(2) 4_545 ?
Cu3 O6 1.974(2) 7_556 ?
Cu3 O13 2.270(2) 4_545 ?
Cu3 K2 3.8930(9) 4_545 ?
Cu3 K1 3.9908(8) 5_656 ?
Cu4 O16 1.937(2) 4_545 ?
Cu4 O16 1.937(2) 3_545 ?
Cu4 O9 1.9655(19) . ?
Cu4 O9 1.9656(19) 2_655 ?
Cu4 K1 3.9488(7) . ?
Cu4 K1 3.9488(7) 2_655 ?
S1 O11 1.465(2) . ?
S1 O5 1.470(2) . ?
S1 O8 1.4724(19) . ?
S1 O2 1.4821(18) . ?
S1 K2 3.4301(10) 4_545 ?
S2 O14 1.457(2) . ?
S2 O4 1.4701(18) . ?
S2 O6 1.479(2) . ?
S2 O7 1.4989(19) . ?
S2 K2 3.2796(10) . ?
S3 O12 1.463(2) . ?
S3 O3 1.463(2) . ?
S3 O1 1.4709(18) . ?
S3 O9 1.491(2) . ?
S3 K1 3.3307(9) . ?
S3 K2 3.5189(10) . ?
S4 O10 1.464(2) . ?
S4 O15 1.466(2) . ?
S4 O13 1.465(2) . ?
S4 O16 1.486(2) . ?
S4 K1 3.4078(10) 4 ?
S4 K1 3.4279(9) 8_455 ?
K1 O15 2.762(2) 8_556 ?
K1 O3 2.822(2) . ?
K1 O9 2.930(2) . ?
K1 O5 2.9319(19) 7_556 ?
K1 O14 2.932(2) 5_666 ?
K1 O13 2.936(2) 8_556 ?
K1 O6 3.047(2) 3_545 ?
K1 O13 3.065(2) 4_545 ?
K1 O11 3.093(2) . ?
K1 O16 3.112(2) 4_545 ?
K1 O15 3.386(2) 4_545 ?
K2 O2 2.743(2) 4 ?
K2 O12 2.857(2) . ?
K2 O1 2.941(2) . ?
K2 O8 2.944(2) 4 ?
K2 O10 2.942(2) 4 ?
K2 O7 2.945(2) . ?
K2 O3 2.973(2) 4 ?
K2 O4 3.005(2) . ?
K2 O16 3.264(3) . ?
K2 O14 3.291(2) . ?
